data_7704932
loop_
_publ_author_name
'Zhang, Wenyao'
'Wei, Zhonglei'
'Yang, Zhihua'
'Pan, Shilie'

_publ_section_title
;
 Two new ammonium/alkali-rare earth metal difluorophosphates
 ALa(PO<sub>2</sub>F<sub>2</sub>)<sub>4</sub> (A = NH<sub>4</sub> and K)
 with moderate birefringence and short cutoff edges.
;
_journal_issue 33
_journal_name_full 'Dalton transactions (Cambridge, England : 2003)'
_journal_page_first 11591
_journal_page_last 11596
_journal_paper_doi 10.1039/d0dt01951h
_journal_volume 49
_journal_year 2020
_chemical_formula_moiety 'F8 La O8 P4, H4 N'
_chemical_formula_sum 'F8 H4 La N O8 P4'
_chemical_formula_weight 560.83
_space_group_crystal_system monoclinic
_space_group_IT_number 14
_space_group_name_Hall '-P 2ybc'
_space_group_name_H-M_alt 'P 1 21/c 1'
_atom_sites_solution_hydrogens difmap
_audit_creation_date 2020-07-12
_audit_creation_method
; 
Olex2 1.2 
(compiled 2015.01.26 svn.r3150 for OlexSys, GUI svn.r1) 
;
_audit_update_record
;
2020-07-12 deposited with the CCDC.	2020-07-22 downloaded from the CCDC.
;
_cell_angle_alpha 90
_cell_angle_beta 106.583(5)
_cell_angle_gamma 90
_cell_formula_units_Z 4
_cell_length_a 10.190(4)
_cell_length_b 15.511(6)
_cell_length_c 9.228(4)
_cell_measurement_reflns_used 3513
_cell_measurement_temperature 273(2)
_cell_measurement_theta_max 27.44
_cell_measurement_theta_min 2.46
_cell_volume 1397.9(10)
_computing_cell_refinement 'Bruker SAINT'
_computing_data_collection 'Bruker APEX2'
_computing_data_reduction 'Bruker SAINT'
_computing_molecular_graphics 'Olex2 (Dolomanov et al., 2009)'
_computing_publication_material 'Olex2 (Dolomanov et al., 2009)'
_computing_structure_refinement 'ShelXL (Sheldrick, 2008)'
_computing_structure_solution 'SHELXS-97 (Sheldrick 2008)'
_diffrn_ambient_temperature 273.15
_diffrn_measured_fraction_theta_full 0.995
_diffrn_measured_fraction_theta_max 0.982
_diffrn_measurement_device_type 'Bruker APEX-II CCD'
_diffrn_measurement_method '\f and \w scans'
_diffrn_radiation_type MoK\a
_diffrn_radiation_wavelength 0.71073
_diffrn_reflns_av_R_equivalents 0.0346
_diffrn_reflns_av_unetI/netI 0.0413
_diffrn_reflns_Laue_measured_fraction_full 0.995
_diffrn_reflns_Laue_measured_fraction_max 0.982
_diffrn_reflns_limit_h_max 13
_diffrn_reflns_limit_h_min -13
_diffrn_reflns_limit_k_max 14
_diffrn_reflns_limit_k_min -19
_diffrn_reflns_limit_l_max 12
_diffrn_reflns_limit_l_min -11
_diffrn_reflns_number 8510
_diffrn_reflns_point_group_measured_fraction_full 0.995
_diffrn_reflns_point_group_measured_fraction_max 0.982
_diffrn_reflns_theta_full 25.242
_diffrn_reflns_theta_max 27.528
_diffrn_reflns_theta_min 2.464
_diffrn_standards_number 0
_exptl_absorpt_coefficient_mu 3.644
_exptl_absorpt_correction_T_max 0.7456
_exptl_absorpt_correction_T_min 0.5215
_exptl_absorpt_correction_type multi-scan
_exptl_absorpt_process_details
; 
SADABS-2016/2 (Bruker,2016/2) was used for absorption correction. 
wR2(int) was 0.1182 before and 0.0476 after correction. 
The Ratio of minimum to maximum transmission is 0.6994. 
The \l/2 correction factor is Not present. 
;
_exptl_crystal_colour colorless
_exptl_crystal_density_diffrn 2.665
_exptl_crystal_description block
_exptl_crystal_F_000 1056
_exptl_crystal_size_max 0.18
_exptl_crystal_size_mid 0.15
_exptl_crystal_size_min 0.1
_exptl_transmission_factor_max 0.7456
_exptl_transmission_factor_min 0.5215
_refine_diff_density_max 1.128
_refine_diff_density_min -0.706
_refine_diff_density_rms 0.131
_refine_ls_extinction_coef 0.0076(4)
_refine_ls_extinction_expression Fc^*^=kFc[1+0.001xFc^2^\l^3^/sin(2\q)]^-1/4^
_refine_ls_extinction_method 'SHELXL-2014/7 (Sheldrick 2014'
_refine_ls_goodness_of_fit_ref 1.091
_refine_ls_hydrogen_treatment refxyz
_refine_ls_matrix_type full
_refine_ls_number_parameters 212
_refine_ls_number_reflns 3153
_refine_ls_number_restraints 73
_refine_ls_restrained_S_all 1.181
_refine_ls_R_factor_all 0.0351
_refine_ls_R_factor_gt 0.0288
_refine_ls_shift/su_max 0.003
_refine_ls_shift/su_mean 0.000
_refine_ls_structure_factor_coef Fsqd
_refine_ls_weighting_details 'w=1/[\s^2^(Fo^2^)+(0.0355P)^2^+1.1861P] where P=(Fo^2^+2Fc^2^)/3'
_refine_ls_weighting_scheme calc
_refine_ls_wR_factor_gt 0.0760
_refine_ls_wR_factor_ref 0.0793
_reflns_Friedel_coverage 0.000
_reflns_number_gt 2714
_reflns_number_total 3153
_reflns_threshold_expression 'I > 2\s(I)'
_cod_data_source_file d0dt01951h2.cif
_cod_data_source_block 11
_cod_depositor_comments
;
The following automatic conversions were performed:

data item '_exptl_absorpt_correction_type' value 'multi-scan ' was
changed to 'multi-scan' in accordance with the
/home/data/users/saulius/crontab/automatic-downloads/rss-feeds/RSC/lib/dictionaries/cif_core.dic
dictionary named 'cif_core.dic' version 2.4.2 last updated on
2011-04-26.

Automatic conversion script
Id: cif_fix_values 7556 2019-12-06 15:28:31Z antanas 

 Adding full bibliography for 7704931--7704932.cif.
;
_cod_original_cell_volume 1397.8(10)
_cod_database_code 7704932
_shelx_space_group_comment
; 
The symmetry employed for this shelxl refinement is uniquely defined 
by the following loop, which should always be used as a source of 
symmetry information in preference to the above space-group names. 
They are only intended as comments. 
;
_shelx_estimated_absorpt_t_max 0.712
_shelx_estimated_absorpt_t_min 0.560
_olex2_refinement_description
; 
1. Fixed Uiso 
 At 1.2 times of: 
  All N(H,H,H,H) groups 
2. Restrained distances 
 N1-H1A = N1-H1B = N1-H1C = N1-H1D 
 0.9 with sigma of 0.02 
 H1A-H1B = H1A-H1C = H1A-H1D = H1B-H1C = H1B-H1D = H1C-H1D 
 1.35 with sigma of 0.02 
 N1-H1A \\sim N1-H1B \\sim N1-H1C \\sim N1-H1D 
 with sigma of 0.02 
 H1A-H1B \\sim H1B-H1C \\sim H1C-H1D \\sim H1D-H1A \\sim H1B-H1D \\sim H1A-H1C 
 with sigma of 0.04 
3. Uiso/Uaniso restraints and constraints 
N1 \\sim H1A \\sim H1B \\sim H1C \\sim H1D: within 1.7A with sigma of 0.04 and 
sigma for terminal atoms of 0.08 
Uanis(F7) \\sim Ueq: with sigma of 0.03 and sigma for terminal atoms of 0.01 
Uanis(F8) \\sim Ueq: with sigma of 0.007 and sigma for terminal atoms of 0.004 
4. Rigid body (RIGU) restrains 
 N1, H1A, H1B, H1C, H1D 
 with sigma for 1-2 distances of 0.004 and sigma for 1-3 distances of 0.004 
 H1D, H1A, N1, H1B, H1C 
 with sigma for 1-2 distances of 0.004 and sigma for 1-3 distances of 0.004 
;
_shelx_shelxl_version_number 2014/7
_olex2_submission_special_instructions 'No special instructions were received'

loop_
_space_group_symop_operation_xyz
'x, y, z'
'-x, y+1/2, -z+1/2'
'-x, -y, -z'
'x, -y-1/2, z-1/2'

loop_
_atom_site_label
_atom_site_type_symbol
_atom_site_fract_x
_atom_site_fract_y
_atom_site_fract_z
_atom_site_U_iso_or_equiv
_atom_site_adp_type
_atom_site_occupancy
_atom_site_site_symmetry_order
_atom_site_calc_flag
_atom_site_refinement_flags_posn
_atom_site_refinement_flags_adp
_atom_site_refinement_flags_occupancy
_atom_site_disorder_assembly
_atom_site_disorder_group
La1 La 0.72062(2) 1.08222(2) 0.01651(3) 0.01923(11) Uani 1 1 d . . . . .
P1 P 0.58984(11) 0.84557(7) -0.08348(13) 0.0254(3) Uani 1 1 d . . . . .
P2 P 0.38505(12) 1.05349(7) -0.29898(13) 0.0257(2) Uani 1 1 d . . . . .
P3 P 1.08027(11) 1.01713(8) 0.22823(13) 0.0293(3) Uani 1 1 d . . . . .
P4 P 0.88395(12) 1.23436(7) 0.35236(13) 0.0294(3) Uani 1 1 d . . . . .
O1 O 0.3392(3) 0.97018(19) -0.2543(3) 0.0302(7) Uani 1 1 d . . . . .
O2 O 0.5202(3) 1.08943(19) -0.2225(4) 0.0317(7) Uani 1 1 d . . . . .
O3 O 1.1866(3) 0.9607(2) 0.1995(3) 0.0328(7) Uani 1 1 d . . . . .
O4 O 0.4585(3) 0.81561(19) -0.0658(4) 0.0317(7) Uani 1 1 d . . . . .
O5 O 0.7782(4) 1.2845(2) 0.3952(4) 0.0427(9) Uani 1 1 d . . . . .
O6 O 0.8440(3) 1.1854(2) 0.2136(4) 0.0502(10) Uani 1 1 d . . . . .
O7 O 0.6388(3) 0.93175(18) -0.0285(4) 0.0332(7) Uani 1 1 d . . . . .
O8 O 0.9391(3) 1.0129(2) 0.1351(4) 0.0362(8) Uani 1 1 d . . . . .
F1 F 0.5842(3) 0.8378(2) -0.2508(3) 0.0539(8) Uani 1 1 d . . . . .
F2 F 0.2746(3) 1.12176(19) -0.3089(4) 0.0479(8) Uani 1 1 d . . . . .
F3 F 0.3762(3) 1.0468(2) -0.4693(3) 0.0474(8) Uani 1 1 d . . . . .
F4 F 0.6999(3) 0.7786(2) -0.0163(4) 0.0562(9) Uani 1 1 d . . . . .
F5 F 1.0829(4) 1.0048(3) 0.3923(3) 0.0755(12) Uani 1 1 d . . . . .
F6 F 1.1313(4) 1.1093(2) 0.2347(6) 0.0833(14) Uani 1 1 d . . . . .
F7 F 1.0019(3) 1.2914(3) 0.3547(6) 0.0889(14) Uani 1 1 d . U . . .
F8 F 0.9531(5) 1.1742(3) 0.4811(5) 0.1049(15) Uani 1 1 d . U . . .
N1 N 0.3469(4) 0.8527(2) -0.5461(5) 0.0371(9) Uani 1 1 d D U . . .
H1A H 0.308(4) 0.8899(19) -0.611(3) 0.045 Uiso 1 1 d DR U . . .
H1B H 0.392(3) 0.877(2) -0.467(3) 0.045 Uiso 1 1 d DR U . . .
H1C H 0.284(3) 0.822(2) -0.529(4) 0.045 Uiso 1 1 d DR U . . .
H1D H 0.398(3) 0.821(2) -0.580(4) 0.045 Uiso 1 1 d DR U . . .

loop_
_atom_site_aniso_label
_atom_site_aniso_U_11
_atom_site_aniso_U_22
_atom_site_aniso_U_33
_atom_site_aniso_U_23
_atom_site_aniso_U_13
_atom_site_aniso_U_12
La1 0.01649(15) 0.01753(15) 0.02478(16) -0.00186(8) 0.00769(10) -0.00135(8)
P1 0.0197(5) 0.0217(5) 0.0359(6) -0.0059(4) 0.0096(5) -0.0003(4)
P2 0.0223(6) 0.0284(6) 0.0260(6) 0.0028(4) 0.0060(4) -0.0001(4)
P3 0.0228(6) 0.0349(6) 0.0304(6) -0.0040(5) 0.0080(5) 0.0066(5)
P4 0.0318(6) 0.0275(6) 0.0269(6) -0.0045(5) 0.0053(5) 0.0076(5)
O1 0.0328(17) 0.0262(16) 0.0315(17) 0.0024(13) 0.0091(14) -0.0023(13)
O2 0.0243(16) 0.0357(18) 0.0328(18) 0.0027(13) 0.0044(14) -0.0055(13)
O3 0.0239(16) 0.0443(19) 0.0314(17) 0.0006(14) 0.0098(13) 0.0130(14)
O4 0.0235(16) 0.0256(16) 0.0488(19) -0.0036(14) 0.0145(14) -0.0019(12)
O5 0.045(2) 0.0323(18) 0.058(2) -0.0058(16) 0.0255(18) 0.0081(15)
O6 0.0335(19) 0.062(2) 0.055(2) -0.034(2) 0.0126(17) -0.0102(17)
O7 0.0374(19) 0.0234(15) 0.0384(19) -0.0034(13) 0.0103(15) -0.0089(13)
O8 0.0231(16) 0.0449(19) 0.0379(19) -0.0031(15) 0.0043(14) 0.0085(14)
F1 0.0537(19) 0.072(2) 0.0441(17) -0.0226(16) 0.0265(15) -0.0196(16)
F2 0.0364(16) 0.0403(16) 0.065(2) 0.0132(15) 0.0115(15) 0.0156(13)
F3 0.0505(19) 0.067(2) 0.0240(14) 0.0013(14) 0.0092(13) -0.0153(16)
F4 0.0325(16) 0.0349(17) 0.098(3) -0.0035(16) 0.0128(16) 0.0123(13)
F5 0.058(2) 0.140(4) 0.0309(17) -0.007(2) 0.0153(16) 0.030(2)
F6 0.043(2) 0.0362(18) 0.173(5) -0.019(2) 0.034(2) -0.0037(16)
F7 0.0309(18) 0.079(3) 0.158(4) -0.057(3) 0.027(2) -0.0229(17)
F8 0.124(3) 0.112(3) 0.072(2) 0.021(2) 0.019(2) 0.073(2)
N1 0.049(3) 0.025(2) 0.037(2) 0.0030(17) 0.0124(19) -0.0031(18)

loop_
_atom_type_symbol
_atom_type_description
_atom_type_scat_dispersion_real
_atom_type_scat_dispersion_imag
_atom_type_scat_source
F F 0.0171 0.0103 'International Tables Vol C Tables 4.2.6.8 and 6.1.1.4'
H H 0.0000 0.0000 'International Tables Vol C Tables 4.2.6.8 and 6.1.1.4'
La La -0.2871 2.4523 'International Tables Vol C Tables 4.2.6.8 and 6.1.1.4'
N N 0.0061 0.0033 'International Tables Vol C Tables 4.2.6.8 and 6.1.1.4'
O O 0.0106 0.0060 'International Tables Vol C Tables 4.2.6.8 and 6.1.1.4'
P P 0.1023 0.0942 'International Tables Vol C Tables 4.2.6.8 and 6.1.1.4'

loop_
_geom_angle_atom_site_label_1
_geom_angle_atom_site_label_2
_geom_angle_atom_site_label_3
_geom_angle
_geom_angle_site_symmetry_1
_geom_angle_site_symmetry_3
_geom_angle_publ_flag
O2 La1 O1 115.24(10) . 3_675 ?
O2 La1 O4 71.92(11) . 3_675 ?
O3 La1 O1 145.42(11) 3_775 3_675 ?
O3 La1 O2 73.51(11) 3_775 . ?
O3 La1 O4 138.68(10) 3_775 3_675 ?
O4 La1 O1 71.85(10) 3_675 3_675 ?
O5 La1 O1 141.90(11) 4_585 3_675 ?
O5 La1 O2 78.95(11) 4_585 . ?
O5 La1 O3 71.08(11) 4_585 3_775 ?
O5 La1 O4 80.66(11) 4_585 3_675 ?
O6 La1 O1 76.81(12) . 3_675 ?
O6 La1 O2 136.14(12) . . ?
O6 La1 O3 121.56(11) . 3_775 ?
O6 La1 O4 72.98(11) . 3_675 ?
O6 La1 O5 70.13(13) . 4_585 ?
O7 La1 O1 72.21(10) . 3_675 ?
O7 La1 O2 75.36(10) . . ?
O7 La1 O3 78.65(11) . 3_775 ?
O7 La1 O4 113.05(11) . 3_675 ?
O7 La1 O5 144.71(12) . 4_585 ?
O7 La1 O6 143.94(13) . . ?
O8 La1 O1 83.45(11) . 3_675 ?
O8 La1 O2 144.51(11) . . ?
O8 La1 O3 74.83(10) . 3_775 ?
O8 La1 O4 143.39(11) . 3_675 ?
O8 La1 O5 105.39(12) . 4_585 ?
O8 La1 O6 75.40(12) . . ?
O8 La1 O7 83.10(12) . . ?
O4 P1 F1 108.26(19) . . ?
O4 P1 F4 109.10(19) . . ?
O7 P1 O4 118.75(19) . . ?
O7 P1 F1 109.36(19) . . ?
O7 P1 F4 110.0(2) . . ?
F4 P1 F1 99.6(2) . . ?
O1 P2 F2 109.74(18) . . ?
O1 P2 F3 107.03(18) . . ?
O2 P2 O1 121.89(19) . . ?
O2 P2 F2 109.84(19) . . ?
O2 P2 F3 106.76(18) . . ?
F2 P2 F3 99.04(19) . . ?
O3 P3 F5 107.4(2) . . ?
O3 P3 F6 107.8(2) . . ?
O8 P3 O3 121.43(19) . . ?
O8 P3 F5 108.5(2) . . ?
O8 P3 F6 109.7(2) . . ?
F6 P3 F5 99.9(3) . . ?
O5 P4 F7 109.4(2) . . ?
O5 P4 F8 109.1(2) . . ?
O6 P4 O5 118.3(2) . . ?
O6 P4 F7 110.4(2) . . ?
O6 P4 F8 108.7(3) . . ?
F7 P4 F8 99.3(3) . . ?
P2 O1 La1 133.45(18) . 3_675 ?
P2 O2 La1 144.25(18) . . ?
P3 O3 La1 139.24(18) . 3_775 ?
P1 O4 La1 122.91(17) . 3_675 ?
P4 O5 La1 147.2(2) . 4_586 ?
P4 O6 La1 161.1(2) . . ?
P1 O7 La1 169.7(2) . . ?
P3 O8 La1 150.6(2) . . ?
H1A N1 H1B 110(2) . . ?
H1A N1 H1C 106.3(19) . . ?
H1A N1 H1D 110(2) . . ?
H1B N1 H1C 110(2) . . ?
H1B N1 H1D 110(2) . . ?
H1C N1 H1D 110(2) . . ?

loop_
_geom_bond_atom_site_label_1
_geom_bond_atom_site_label_2
_geom_bond_distance
_geom_bond_site_symmetry_2
_geom_bond_publ_flag
La1 O1 2.571(3) 3_675 ?
La1 O2 2.545(3) . ?
La1 O3 2.527(3) 3_775 ?
La1 O4 2.554(3) 3_675 ?
La1 O5 2.499(3) 4_585 ?
La1 O6 2.478(3) . ?
La1 O7 2.473(3) . ?
La1 O8 2.433(3) . ?
P1 O4 1.469(3) . ?
P1 O7 1.466(3) . ?
P1 F1 1.534(3) . ?
P1 F4 1.524(3) . ?
P2 O1 1.472(3) . ?
P2 O2 1.466(3) . ?
P2 F2 1.529(3) . ?
P2 F3 1.552(3) . ?
P3 O3 1.475(3) . ?
P3 O8 1.451(3) . ?
P3 F5 1.519(3) . ?
P3 F6 1.517(4) . ?
P4 O5 1.471(3) . ?
P4 O6 1.444(3) . ?
P4 F7 1.488(4) . ?
P4 F8 1.517(4) . ?
O1 La1 2.571(3) 3_675 ?
O3 La1 2.527(3) 3_775 ?
O4 La1 2.554(3) 3_675 ?
O5 La1 2.499(3) 4_586 ?
N1 H1A 0.847(11) . ?
N1 H1B 0.834(11) . ?
N1 H1C 0.848(11) . ?
N1 H1D 0.840(11) . ?

loop_
_geom_hbond_atom_site_label_D
_geom_hbond_atom_site_label_H
_geom_hbond_atom_site_label_A
_geom_hbond_distance_DH
_geom_hbond_distance_HA
_geom_hbond_distance_DA
_geom_hbond_angle_DHA
_geom_hbond_site_symmetry_A
N1 H1A O3 0.847(11) 2.132(14) 2.966(5) 168(4) 1_454
N1 H1B O1 0.834(11) 2.61(3) 3.271(5) 137(3) .
N1 H1B F1 0.834(11) 2.44(3) 3.093(5) 136(3) .
N1 H1C O5 0.848(11) 2.26(2) 3.017(5) 149(3) 3_675
N1 H1D O2 0.840(11) 2.60(4) 2.975(5) 108(3) 3_674
N1 H1D O4 0.840(11) 2.20(3) 2.874(5) 137(3) 4_575

loop_
_geom_torsion_atom_site_label_1
_geom_torsion_atom_site_label_2
_geom_torsion_atom_site_label_3
_geom_torsion_atom_site_label_4
_geom_torsion
_geom_torsion_site_symmetry_1
_geom_torsion_site_symmetry_2
_geom_torsion_site_symmetry_3
_geom_torsion_site_symmetry_4
_geom_torsion_publ_flag
O1 P2 O2 La1 -18.8(4) . . . . ?
O2 P2 O1 La1 67.6(3) . . . 3_675 ?
O3 P3 O8 La1 -147.2(4) . . . . ?
O4 P1 O7 La1 -120.9(12) . . . . ?
O5 P4 O6 La1 -54.3(8) . . . . ?
O6 P4 O5 La1 -145.2(4) . . . 4_586 ?
O7 P1 O4 La1 18.3(3) . . . 3_675 ?
O8 P3 O3 La1 51.9(4) . . . 3_775 ?
F1 P1 O4 La1 -107.1(2) . . . 3_675 ?
F1 P1 O7 La1 3.9(13) . . . . ?
F2 P2 O1 La1 -62.8(3) . . . 3_675 ?
F2 P2 O2 La1 111.5(3) . . . . ?
F3 P2 O1 La1 -169.4(2) . . . 3_675 ?
F3 P2 O2 La1 -142.0(3) . . . . ?
F4 P1 O4 La1 145.4(2) . . . 3_675 ?
F4 P1 O7 La1 112.4(12) . . . . ?
F5 P3 O3 La1 177.5(3) . . . 3_775 ?
F5 P3 O8 La1 87.7(5) . . . . ?
F6 P3 O3 La1 -75.7(4) . . . 3_775 ?
F6 P3 O8 La1 -20.5(5) . . . . ?
F7 P4 O5 La1 -17.8(5) . . . 4_586 ?
F7 P4 O6 La1 178.7(7) . . . . ?
F8 P4 O5 La1 89.9(5) . . . 4_586 ?
F8 P4 O6 La1 70.8(8) . . . . ?
